data_1553120
loop_
_publ_author_name
'Berthelot-Br\'ehier, Ana\"is'
'Panossian, Armen'
'Colobert, Fran\,coise'
'Leroux, Fr\'ed\'eric R.'

_publ_section_title
;
 Atroposelective synthesis of axially chiral P,S-ligands based on arynes
;
_journal_issue 6
_journal_name_full 'Organic Chemistry Frontiers'
_journal_page_first 634
_journal_paper_doi 10.1039/C5QO00067J
_journal_volume 2
_journal_year 2015
_chemical_absolute_configuration ad
_chemical_formula_moiety 'C28 H26 Cl P S'
_chemical_formula_sum 'C28 H26 Cl P S'
_chemical_formula_weight 460.97
_space_group_IT_number 19
_space_group_name_Hall 'P 2ac 2ab'
_space_group_name_H-M_alt 'P 21 21 21'
_symmetry_cell_setting orthorhombic
_symmetry_space_group_name_Hall 'P 2ac 2ab'
_symmetry_space_group_name_H-M 'P 21 21 21'
_atom_sites_solution_hydrogens geom
_atom_sites_solution_primary direct
_atom_sites_solution_secondary difmap
_audit_creation_method SHELXL-97
_audit_update_record
;
2015-02-24 deposited with the CCDC.
2015-04-09 downloaded from the CCDC.
;
_cell_angle_alpha 90.00
_cell_angle_beta 90.00
_cell_angle_gamma 90.00
_cell_formula_units_Z 4
_cell_length_a 9.4309(3)
_cell_length_b 13.5255(4)
_cell_length_c 19.3191(6)
_cell_measurement_reflns_used 9935
_cell_measurement_temperature 173(2)
_cell_measurement_theta_max 66.39
_cell_measurement_theta_min 3.27
_cell_volume 2464.30(13)
_computing_cell_refinement 'Bruker SAINT'
_computing_data_collection 'Bruker APEX2'
_computing_data_reduction 'Bruker SAINT'
_computing_molecular_graphics 'Bruker SHELXTL'
_computing_publication_material 'Bruker SHELXTL'
_computing_structure_refinement 'SHELXL-97 (Sheldrick, 2008)'
_computing_structure_solution 'SHELXS-97 (Sheldrick, 2008)'
_diffrn_ambient_temperature 173(2)
_diffrn_measured_fraction_theta_full 0.983
_diffrn_measured_fraction_theta_max 0.983
_diffrn_measurement_device_type 'Bruker APEX-II CCD'
_diffrn_measurement_method '\f and \w scans'
_diffrn_radiation_monochromator mirror
_diffrn_radiation_source 'Cu-ImuS microfocus tube'
_diffrn_radiation_type CuK\a
_diffrn_radiation_wavelength 1.54178
_diffrn_reflns_av_R_equivalents 0.0279
_diffrn_reflns_av_sigmaI/netI 0.0257
_diffrn_reflns_limit_h_max 10
_diffrn_reflns_limit_h_min -11
_diffrn_reflns_limit_k_max 15
_diffrn_reflns_limit_k_min -15
_diffrn_reflns_limit_l_max 22
_diffrn_reflns_limit_l_min -22
_diffrn_reflns_number 18695
_diffrn_reflns_theta_full 66.49
_diffrn_reflns_theta_max 66.49
_diffrn_reflns_theta_min 3.99
_exptl_absorpt_coefficient_mu 2.861
_exptl_absorpt_correction_T_max 0.6270
_exptl_absorpt_correction_T_min 0.4257
_exptl_absorpt_correction_type multi-scan
_exptl_absorpt_process_details sadabs
_exptl_crystal_colour colourless
_exptl_crystal_density_diffrn 1.242
_exptl_crystal_density_method 'not measured'
_exptl_crystal_description prism
_exptl_crystal_F_000 968
_exptl_crystal_size_max 0.36
_exptl_crystal_size_mid 0.25
_exptl_crystal_size_min 0.18
_refine_diff_density_max 0.517
_refine_diff_density_min -0.562
_refine_diff_density_rms 0.067
_refine_ls_abs_structure_details 'Flack H D (1983), Acta Cryst. A39, 876-881'
_refine_ls_abs_structure_Flack 0.08(3)
_refine_ls_extinction_method none
_refine_ls_goodness_of_fit_ref 1.147
_refine_ls_hydrogen_treatment constr
_refine_ls_matrix_type full
_refine_ls_number_parameters 271
_refine_ls_number_reflns 4233
_refine_ls_number_restraints 0
_refine_ls_restrained_S_all 1.147
_refine_ls_R_factor_all 0.0529
_refine_ls_R_factor_gt 0.0526
_refine_ls_shift/su_max 0.000
_refine_ls_shift/su_mean 0.000
_refine_ls_structure_factor_coef Fsqd
_refine_ls_weighting_details 'calc w=1/[\s^2^(Fo^2^)+(0.0464P)^2^+4.4073P] where P=(Fo^2^+2Fc^2^)/3'
_refine_ls_weighting_scheme calc
_refine_ls_wR_factor_gt 0.1372
_refine_ls_wR_factor_ref 0.1373
_reflns_number_gt 4210
_reflns_number_total 4233
_reflns_threshold_expression I>2\s(I)
_cod_data_source_file c5qo00067j2.cif
_cod_data_source_block fcab121219
_cod_depositor_comments
;
The following automatic conversions were performed:

data item '_symmetry_cell_setting' value 'Orthorhombic' was changed
to 'orthorhombic' in accordance with the
/home/saulius/struct/COD-crude-data/automatic-downloads/DataCite-retrospective/RSC/depositions/lib/dictionaries/cif_core.dic
dictionary named 'cif_core.dic' version 2.4.2 last updated on
2011-04-26.

Automatic conversion script
Id: cif_fix_values 6909 2019-04-08 15:41:33Z antanas 
;
_cod_database_code 1553120

loop_
_symmetry_equiv_pos_as_xyz
'x, y, z'
'x+1/2, -y+1/2, -z'
'-x, y+1/2, -z+1/2'
'-x+1/2, -y, z+1/2'

loop_
_atom_site_label
_atom_site_type_symbol
_atom_site_fract_x
_atom_site_fract_y
_atom_site_fract_z
_atom_site_U_iso_or_equiv
_atom_site_adp_type
_atom_site_occupancy
_atom_site_symmetry_multiplicity
_atom_site_calc_flag
_atom_site_refinement_flags
C1 C 0.2765(4) -0.0677(3) 0.0693(2) 0.0276(8) Uani 1 1 d .
C2 C 0.3117(4) -0.1025(3) 0.0032(2) 0.0318(9) Uani 1 1 d .
H2 H 0.3858 -0.0717 -0.0223 0.038 Uiso 1 1 calc R
C3 C 0.2394(5) -0.1807(4) -0.0249(2) 0.0422(11) Uani 1 1 d .
H3 H 0.2643 -0.2035 -0.0698 0.051 Uiso 1 1 calc R
C4 C 0.1328(5) -0.2265(3) 0.0102(3) 0.0429(11) Uani 1 1 d .
H4 H 0.0847 -0.2811 -0.0099 0.051 Uiso 1 1 calc R
C5 C 0.0952(5) -0.1929(4) 0.0752(3) 0.0458(12) Uani 1 1 d .
H5 H 0.0203 -0.2239 0.0998 0.055 Uiso 1 1 calc R
C6 C 0.1672(5) -0.1136(3) 0.1045(2) 0.0361(9) Uani 1 1 d .
H6 H 0.1410 -0.0907 0.1492 0.043 Uiso 1 1 calc R
C7 C 0.2809(4) 0.0674(3) 0.18246(19) 0.0268(8) Uani 1 1 d .
C8 C 0.1610(5) 0.1234(3) 0.1760(2) 0.0402(10) Uani 1 1 d .
H8 H 0.1347 0.1488 0.1319 0.048 Uiso 1 1 calc R
C9 C 0.0778(5) 0.1431(4) 0.2332(3) 0.0498(13) Uani 1 1 d .
H9 H -0.0073 0.1800 0.2278 0.060 Uiso 1 1 calc R
C10 C 0.1164(5) 0.1102(3) 0.2973(3) 0.0470(12) Uani 1 1 d .
H10 H 0.0581 0.1236 0.3363 0.056 Uiso 1 1 calc R
C11 C 0.2394(6) 0.0579(3) 0.3051(2) 0.0459(12) Uani 1 1 d .
H11 H 0.2669 0.0361 0.3498 0.055 Uiso 1 1 calc R
C12 C 0.3248(5) 0.0360(3) 0.2483(2) 0.0341(9) Uani 1 1 d .
H12 H 0.4110 0.0006 0.2540 0.041 Uiso 1 1 calc R
C13 C 0.5378(4) -0.0262(3) 0.13507(19) 0.0236(8) Uani 1 1 d .
C14 C 0.5316(4) -0.1241(3) 0.1605(2) 0.0298(9) Uani 1 1 d .
H14 H 0.4442 -0.1590 0.1590 0.036 Uiso 1 1 calc R
C15 C 0.6494(5) -0.1696(3) 0.1872(2) 0.0327(9) Uani 1 1 d .
H15 H 0.6431 -0.2357 0.2037 0.039 Uiso 1 1 calc R
C16 C 0.7759(5) -0.1203(3) 0.1901(2) 0.0373(10) Uani 1 1 d .
H16 H 0.8573 -0.1514 0.2091 0.045 Uiso 1 1 calc R
C17 C 0.7842(4) -0.0234(3) 0.1649(2) 0.0314(9) Uani 1 1 d .
H17 H 0.8725 0.0104 0.1664 0.038 Uiso 1 1 calc R
C18 C 0.6672(4) 0.0240(3) 0.13808(19) 0.0267(8) Uani 1 1 d .
C19 C 0.6862(4) 0.1282(3) 0.1144(2) 0.0273(8) Uani 1 1 d .
C20 C 0.7086(5) 0.2041(3) 0.1623(2) 0.0333(9) Uani 1 1 d .
C21 C 0.7485(5) 0.2981(3) 0.1438(3) 0.0442(11) Uani 1 1 d .
H21 H 0.7662 0.3468 0.1782 0.053 Uiso 1 1 calc R
C22 C 0.7623(6) 0.3203(4) 0.0749(3) 0.0529(13) Uani 1 1 d .
H22 H 0.7944 0.3840 0.0614 0.063 Uiso 1 1 calc R
C23 C 0.7302(6) 0.2516(4) 0.0253(3) 0.0481(12) Uani 1 1 d .
H23 H 0.7315 0.2699 -0.0221 0.058 Uiso 1 1 calc R
C24 C 0.6961(4) 0.1558(3) 0.0438(2) 0.0338(9) Uani 1 1 d .
C25 C 0.8338(5) 0.0447(4) -0.0634(2) 0.0507(12) Uani 1 1 d .
C26 C 0.9485(8) 0.0312(6) -0.0096(4) 0.0848(12) Uani 1 1 d .
H26A H 0.9172 -0.0171 0.0250 0.127 Uiso 1 1 calc R
H26B H 0.9674 0.0947 0.0131 0.127 Uiso 1 1 calc R
H26C H 1.0352 0.0074 -0.0320 0.127 Uiso 1 1 calc R
C27 C 0.8708(8) 0.1295(6) -0.1133(4) 0.0848(12) Uani 1 1 d .
H27A H 0.9006 0.1876 -0.0867 0.127 Uiso 1 1 calc R
H27B H 0.7872 0.1462 -0.1411 0.127 Uiso 1 1 calc R
H27C H 0.9481 0.1087 -0.1439 0.127 Uiso 1 1 calc R
C28 C 0.8093(8) -0.0490(6) -0.1041(4) 0.0848(12) Uani 1 1 d .
H28A H 0.8871 -0.0584 -0.1371 0.127 Uiso 1 1 calc R
H28B H 0.7195 -0.0439 -0.1294 0.127 Uiso 1 1 calc R
H28C H 0.8054 -0.1054 -0.0724 0.127 Uiso 1 1 calc R
P1 P 0.38032(10) 0.03814(7) 0.10217(5) 0.0260(2) Uani 1 1 d .
S1 S 0.65857(12) 0.06626(10) -0.02142(6) 0.0447(3) Uani 1 1 d .
Cl1 Cl 0.68711(12) 0.17984(8) 0.25017(5) 0.0423(3) Uani 1 1 d .

loop_
_atom_site_aniso_label
_atom_site_aniso_U_11
_atom_site_aniso_U_22
_atom_site_aniso_U_33
_atom_site_aniso_U_23
_atom_site_aniso_U_13
_atom_site_aniso_U_12
C1 0.0268(18) 0.0267(19) 0.0294(19) 0.0044(16) -0.0054(16) -0.0019(16)
C2 0.028(2) 0.036(2) 0.032(2) 0.0029(17) -0.0001(17) 0.0042(18)
C3 0.050(3) 0.043(3) 0.034(2) -0.007(2) -0.001(2) 0.003(2)
C4 0.042(3) 0.033(2) 0.053(3) -0.007(2) -0.006(2) -0.013(2)
C5 0.044(3) 0.042(3) 0.052(3) 0.005(2) 0.003(2) -0.015(2)
C6 0.040(2) 0.035(2) 0.034(2) 0.0018(18) 0.006(2) -0.0093(18)
C7 0.0307(19) 0.0197(17) 0.0298(19) -0.0015(15) 0.0051(16) -0.0093(16)
C8 0.029(2) 0.045(3) 0.046(3) -0.008(2) -0.006(2) -0.0009(19)
C9 0.024(2) 0.052(3) 0.074(4) -0.028(3) 0.001(2) 0.000(2)
C10 0.048(3) 0.039(2) 0.054(3) -0.022(2) 0.023(2) -0.015(2)
C11 0.075(3) 0.023(2) 0.039(2) -0.0051(19) 0.010(2) 0.001(2)
C12 0.044(2) 0.0239(18) 0.035(2) 0.0021(18) 0.007(2) 0.0037(18)
C13 0.0209(18) 0.0236(19) 0.0263(19) 0.0019(15) 0.0018(14) 0.0031(15)
C14 0.033(2) 0.024(2) 0.032(2) 0.0030(16) 0.0064(17) -0.0043(16)
C15 0.042(2) 0.0196(18) 0.036(2) 0.0060(16) 0.0040(18) 0.0062(17)
C16 0.039(2) 0.033(2) 0.040(2) 0.0037(19) -0.0022(19) 0.0155(19)
C17 0.028(2) 0.027(2) 0.039(2) 0.0016(17) -0.0002(17) -0.0041(17)
C18 0.0286(19) 0.029(2) 0.0224(18) -0.0005(15) 0.0037(16) 0.0019(16)
C19 0.0193(18) 0.0269(19) 0.036(2) 0.0025(16) 0.0046(16) 0.0031(15)
C20 0.031(2) 0.033(2) 0.036(2) 0.0009(17) -0.0001(18) 0.0053(18)
C21 0.051(3) 0.027(2) 0.055(3) -0.005(2) 0.002(2) -0.002(2)
C22 0.069(3) 0.024(2) 0.065(3) 0.011(2) 0.010(3) -0.003(2)
C23 0.052(3) 0.047(3) 0.046(3) 0.020(2) 0.006(2) -0.002(2)
C24 0.029(2) 0.038(2) 0.035(2) 0.0070(18) -0.0002(17) -0.0001(19)
C25 0.052(3) 0.067(3) 0.033(2) -0.004(2) 0.009(2) -0.009(3)
C26 0.080(3) 0.106(3) 0.068(2) 0.001(2) 0.024(2) 0.003(2)
C27 0.080(3) 0.106(3) 0.068(2) 0.001(2) 0.024(2) 0.003(2)
C28 0.080(3) 0.106(3) 0.068(2) 0.001(2) 0.024(2) 0.003(2)
P1 0.0249(5) 0.0247(5) 0.0284(5) 0.0064(4) -0.0004(4) -0.0007(4)
S1 0.0418(6) 0.0626(8) 0.0297(5) -0.0020(5) 0.0027(4) -0.0164(5)
Cl1 0.0515(6) 0.0398(5) 0.0355(5) -0.0056(5) 0.0040(5) 0.0058(5)

loop_
_atom_type_symbol
_atom_type_description
_atom_type_scat_dispersion_real
_atom_type_scat_dispersion_imag
_atom_type_scat_source
C C 0.0181 0.0091 'International Tables Vol C Tables 4.2.6.8 and 6.1.1.4'
H H 0.0000 0.0000 'International Tables Vol C Tables 4.2.6.8 and 6.1.1.4'
P P 0.2955 0.4335 'International Tables Vol C Tables 4.2.6.8 and 6.1.1.4'
S S 0.3331 0.5567 'International Tables Vol C Tables 4.2.6.8 and 6.1.1.4'
Cl Cl 0.3639 0.7018 'International Tables Vol C Tables 4.2.6.8 and 6.1.1.4'

loop_
_geom_angle_atom_site_label_1
_geom_angle_atom_site_label_2
_geom_angle_atom_site_label_3
_geom_angle
C6 C1 C2 118.3(4)
C6 C1 P1 125.1(3)
C2 C1 P1 116.6(3)
C3 C2 C1 120.1(4)
C3 C2 H2 119.9
C1 C2 H2 119.9
C4 C3 C2 121.5(4)
C4 C3 H3 119.3
C2 C3 H3 119.3
C3 C4 C5 119.5(4)
C3 C4 H4 120.3
C5 C4 H4 120.3
C4 C5 C6 119.9(4)
C4 C5 H5 120.0
C6 C5 H5 120.0
C1 C6 C5 120.7(4)
C1 C6 H6 119.6
C5 C6 H6 119.6
C8 C7 C12 119.7(4)
C8 C7 P1 117.3(3)
C12 C7 P1 123.0(3)
C7 C8 C9 120.2(5)
C7 C8 H8 119.9
C9 C8 H8 119.9
C10 C9 C8 120.7(4)
C10 C9 H9 119.6
C8 C9 H9 119.6
C9 C10 C11 119.6(4)
C9 C10 H10 120.2
C11 C10 H10 120.2
C10 C11 C12 121.0(5)
C10 C11 H11 119.5
C12 C11 H11 119.5
C11 C12 C7 118.6(4)
C11 C12 H12 120.7
C7 C12 H12 120.7
C18 C13 C14 118.5(3)
C18 C13 P1 119.4(3)
C14 C13 P1 122.1(3)
C15 C14 C13 121.2(4)
C15 C14 H14 119.4
C13 C14 H14 119.4
C16 C15 C14 120.2(4)
C16 C15 H15 119.9
C14 C15 H15 119.9
C15 C16 C17 119.4(4)
C15 C16 H16 120.3
C17 C16 H16 120.3
C18 C17 C16 121.4(4)
C18 C17 H17 119.3
C16 C17 H17 119.3
C17 C18 C13 119.3(3)
C17 C18 C19 117.3(4)
C13 C18 C19 123.4(4)
C20 C19 C24 115.7(4)
C20 C19 C18 120.6(4)
C24 C19 C18 123.5(4)
C21 C20 C19 123.4(4)
C21 C20 Cl1 117.3(4)
C19 C20 Cl1 119.3(3)
C22 C21 C20 118.7(5)
C22 C21 H21 120.7
C20 C21 H21 120.7
C23 C22 C21 120.7(5)
C23 C22 H22 119.6
C21 C22 H22 119.6
C22 C23 C24 120.4(5)
C22 C23 H23 119.8
C24 C23 H23 119.8
C23 C24 C19 120.7(4)
C23 C24 S1 120.0(4)
C19 C24 S1 119.2(3)
C28 C25 C26 111.5(6)
C28 C25 C27 109.5(5)
C26 C25 C27 111.0(5)
C28 C25 S1 102.9(4)
C26 C25 S1 110.8(4)
C27 C25 S1 110.9(4)
C25 C26 H26A 109.5
C25 C26 H26B 109.5
H26A C26 H26B 109.5
C25 C26 H26C 109.5
H26A C26 H26C 109.5
H26B C26 H26C 109.5
C25 C27 H27A 109.5
C25 C27 H27B 109.5
H27A C27 H27B 109.5
C25 C27 H27C 109.5
H27A C27 H27C 109.5
H27B C27 H27C 109.5
C25 C28 H28A 109.5
C25 C28 H28B 109.5
H28A C28 H28B 109.5
C25 C28 H28C 109.5
H28A C28 H28C 109.5
H28B C28 H28C 109.5
C13 P1 C1 100.37(17)
C13 P1 C7 102.73(18)
C1 P1 C7 100.65(17)
C24 S1 C25 103.8(2)

loop_
_geom_bond_atom_site_label_1
_geom_bond_atom_site_label_2
_geom_bond_distance
C1 C6 1.382(6)
C1 C2 1.402(6)
C1 P1 1.847(4)
C2 C3 1.370(6)
C2 H2 0.9500
C3 C4 1.361(7)
C3 H3 0.9500
C4 C5 1.381(7)
C4 H4 0.9500
C5 C6 1.390(6)
C5 H5 0.9500
C6 H6 0.9500
C7 C8 1.367(6)
C7 C12 1.403(6)
C7 P1 1.855(4)
C8 C9 1.381(7)
C8 H8 0.9500
C9 C10 1.366(8)
C9 H9 0.9500
C10 C11 1.367(7)
C10 H10 0.9500
C11 C12 1.393(6)
C11 H11 0.9500
C12 H12 0.9500
C13 C18 1.398(5)
C13 C14 1.413(5)
C13 P1 1.835(4)
C14 C15 1.371(6)
C14 H14 0.9500
C15 C16 1.368(6)
C15 H15 0.9500
C16 C17 1.400(6)
C16 H16 0.9500
C17 C18 1.378(6)
C17 H17 0.9500
C18 C19 1.493(5)
C19 C20 1.397(6)
C19 C24 1.416(6)
C20 C21 1.373(6)
C20 Cl1 1.742(4)
C21 C22 1.371(7)
C21 H21 0.9500
C22 C23 1.368(8)
C22 H22 0.9500
C23 C24 1.382(6)
C23 H23 0.9500
C24 S1 1.784(5)
C25 C28 1.509(9)
C25 C26 1.511(9)
C25 C27 1.539(9)
C25 S1 1.864(5)
C26 H26A 0.9800
C26 H26B 0.9800
C26 H26C 0.9800
C27 H27A 0.9800
C27 H27B 0.9800
C27 H27C 0.9800
C28 H28A 0.9800
C28 H28B 0.9800
C28 H28C 0.9800

loop_
_geom_torsion_atom_site_label_1
_geom_torsion_atom_site_label_2
_geom_torsion_atom_site_label_3
_geom_torsion_atom_site_label_4
_geom_torsion
C6 C1 C2 C3 -0.7(6)
P1 C1 C2 C3 -179.9(3)
C1 C2 C3 C4 0.0(7)
C2 C3 C4 C5 0.7(7)
C3 C4 C5 C6 -0.7(8)
C2 C1 C6 C5 0.7(6)
P1 C1 C6 C5 179.9(4)
C4 C5 C6 C1 0.0(7)
C12 C7 C8 C9 -4.6(6)
P1 C7 C8 C9 176.4(3)
C7 C8 C9 C10 2.4(7)
C8 C9 C10 C11 0.6(7)
C9 C10 C11 C12 -1.2(7)
C10 C11 C12 C7 -1.1(6)
C8 C7 C12 C11 4.0(6)
P1 C7 C12 C11 -177.1(3)
C18 C13 C14 C15 -0.4(6)
P1 C13 C14 C15 -177.6(3)
C13 C14 C15 C16 0.5(6)
C14 C15 C16 C17 -0.7(6)
C15 C16 C17 C18 1.0(6)
C16 C17 C18 C13 -0.9(6)
C16 C17 C18 C19 178.3(4)
C14 C13 C18 C17 0.6(6)
P1 C13 C18 C17 177.8(3)
C14 C13 C18 C19 -178.5(4)
P1 C13 C18 C19 -1.3(5)
C17 C18 C19 C20 -70.0(5)
C13 C18 C19 C20 109.2(5)
C17 C18 C19 C24 104.0(5)
C13 C18 C19 C24 -76.8(5)
C24 C19 C20 C21 -4.9(6)
C18 C19 C20 C21 169.6(4)
C24 C19 C20 Cl1 175.7(3)
C18 C19 C20 Cl1 -9.8(5)
C19 C20 C21 C22 2.5(7)
Cl1 C20 C21 C22 -178.1(4)
C20 C21 C22 C23 3.2(8)
C21 C22 C23 C24 -6.0(8)
C22 C23 C24 C19 3.4(7)
C22 C23 C24 S1 -178.5(4)
C20 C19 C24 C23 1.9(6)
C18 C19 C24 C23 -172.3(4)
C20 C19 C24 S1 -176.2(3)
C18 C19 C24 S1 9.5(6)
C18 C13 P1 C1 153.2(3)
C14 C13 P1 C1 -29.6(4)
C18 C13 P1 C7 -103.2(3)
C14 C13 P1 C7 73.9(3)
C6 C1 P1 C13 98.3(4)
C2 C1 P1 C13 -82.5(3)
C6 C1 P1 C7 -6.9(4)
C2 C1 P1 C7 172.3(3)
C8 C7 P1 C13 175.0(3)
C12 C7 P1 C13 -4.0(4)
C8 C7 P1 C1 -81.7(3)
C12 C7 P1 C1 99.3(3)
C23 C24 S1 C25 69.7(4)
C19 C24 S1 C25 -112.1(4)
C28 C25 S1 C24 165.3(4)
C26 C25 S1 C24 46.0(5)
C27 C25 S1 C24 -77.7(4)
